data_4001493
loop_
_publ_author_name
'Wang, Lei'
'Hung, Yi-Chung'
'Hwu, Shiou-Jyh'
'Koo, Hyun-Joo'
'Whangbo, M.-H.'

_publ_section_title
;
 Synthesis, Structure, and Properties of a New Family of Mixed-Framework
 Chalcohalide Semiconductors:&#x00A0; CdSbS2X (X = Cl, Br), CdBiS2X (X =
 Cl, Br), and CdBiSe2X (X = Br, I)
;
_journal_issue 5
_journal_name_full 'Chemistry of Materials'
_journal_page_first 1219
_journal_paper_doi 10.1021/cm0522230
_journal_volume 18
_journal_year 2006
_chemical_formula_moiety 'Bi Cd Cl S2'
_chemical_formula_sum 'Bi Cd Cl S2'
_chemical_formula_weight 420.95
_chemical_name_common 'Cadimum Bismuth Sulfochloride '
_space_group_IT_number 62
_symmetry_cell_setting orthorhombic
_symmetry_space_group_name_Hall '-P 2ac 2n'
_symmetry_space_group_name_H-M 'P n m a'
_atom_sites_solution_hydrogens geom
_atom_sites_solution_primary direct
_atom_sites_solution_secondary difmap
_audit_creation_method SHELXL-97
_cell_angle_alpha 90.00
_cell_angle_beta 90.00
_cell_angle_gamma 90.00
_cell_formula_units_Z 4
_cell_length_a 9.541(2)
_cell_length_b 3.9700(8)
_cell_length_c 12.545(3)
_cell_measurement_reflns_used 3274
_cell_measurement_temperature 293.15
_cell_measurement_theta_max 26.3714
_cell_measurement_theta_min 2.6835
_cell_volume 475.18(18)
_computing_cell_refinement 'CrystalClear (Rigaku/MSC, 1999)'
_computing_data_collection 'CrystalClear (Rigaku/MSC, 1999)'
_computing_data_reduction 'CrystalClear (Rigaku/MSC, 1999)'
_computing_molecular_graphics 'SHELXTL (Bruker-AXS, 1999)'
_computing_publication_material 'SHELXTL (Bruker-AXS, 1999)'
_computing_structure_refinement 'SHELXTL (Bruker-AXS, 1999)'
_computing_structure_solution 'SHELXTL (Bruker-AXS, 1999)'
_diffrn_ambient_temperature 293.15
_diffrn_detector_area_resol_mean 14.6199
_diffrn_measured_fraction_theta_full 1.000
_diffrn_measured_fraction_theta_max 1.000
_diffrn_measurement_details
;
scan:
    Number of images: 600
               Slice: -90.0000 - 90.0000
         Image width: 0.3000
            Exp time: 15.0000
       Rotation axis: Omega
               Omega: 0.0000
                 Chi: 45.0000
                 Phi: 0.0000
                 XTD: 27.1687
              2theta: -0.2749
scan:
    Number of images: 200
               Slice: -30.0000 - 30.0000
         Image width: 0.3000
            Exp time: 15.0000
       Rotation axis: Omega
               Omega: 0.0000
                 Chi: 45.0000
                 Phi: 90.0000
                 XTD: 27.1687
              2theta: -0.2749

;
_diffrn_measurement_device
;
Mercury CCD (2x2 bin mode)
;
_diffrn_measurement_device_details
;
AFC8: Eulerian 3-circle
;
_diffrn_measurement_device_type 'Rigaku AFC8S'
_diffrn_measurement_method '\w scans'
_diffrn_radiation_detector CCD
_diffrn_radiation_monochromator graphite
_diffrn_radiation_source 'normal-focus sealed tube'
_diffrn_radiation_type MoK\a
_diffrn_radiation_wavelength 0.71073
_diffrn_reflns_av_R_equivalents 0.0726
_diffrn_reflns_av_sigmaI/netI 0.0519
_diffrn_reflns_limit_h_max 11
_diffrn_reflns_limit_h_min -11
_diffrn_reflns_limit_k_max 4
_diffrn_reflns_limit_k_min -4
_diffrn_reflns_limit_l_max 15
_diffrn_reflns_limit_l_min -15
_diffrn_reflns_number 4265
_diffrn_reflns_theta_full 26.37
_diffrn_reflns_theta_max 26.37
_diffrn_reflns_theta_min 2.68
_diffrn_standards_decay_% 0
_diffrn_standards_interval_count 0
_diffrn_standards_interval_time 0
_diffrn_standards_number 0
_exptl_absorpt_coefficient_mu 42.523
_exptl_absorpt_correction_T_max 0.5137
_exptl_absorpt_correction_T_min 0.0164
_exptl_absorpt_correction_type multi-scan
_exptl_absorpt_process_details 'REQAB, CrystalClear'
_exptl_crystal_colour 'Dark red'
_exptl_crystal_density_diffrn 5.885
_exptl_crystal_density_method 'not measured'
_exptl_crystal_description Chunk
_exptl_crystal_F_000 720
_exptl_crystal_size_max 0.72
_exptl_crystal_size_mid 0.048
_exptl_crystal_size_min 0.024
_refine_diff_density_max 2.141
_refine_diff_density_min -1.771
_refine_diff_density_rms 0.457
_refine_ls_extinction_coef 0.0089(7)
_refine_ls_extinction_expression Fc^*^=kFc[1+0.001xFc^2^\l^3^/sin(2\q)]^-1/4^
_refine_ls_extinction_method SHELXL
_refine_ls_goodness_of_fit_ref 1.113
_refine_ls_matrix_type full
_refine_ls_number_parameters 32
_refine_ls_number_reflns 553
_refine_ls_number_restraints 0
_refine_ls_restrained_S_all 1.113
_refine_ls_R_factor_all 0.0263
_refine_ls_R_factor_gt 0.0259
_refine_ls_shift/su_max 0.000
_refine_ls_shift/su_mean 0.000
_refine_ls_structure_factor_coef Fsqd
_refine_ls_weighting_details 'calc w=1/[\s^2^(Fo^2^)+(0.0104P)^2^+2.1345P] where P=(Fo^2^+2Fc^2^)/3'
_refine_ls_weighting_scheme calc
_refine_ls_wR_factor_gt 0.0603
_refine_ls_wR_factor_ref 0.0604
_reflns_number_gt 550
_reflns_number_total 553
_reflns_threshold_expression >2sigma(I)
_cod_data_source_file cm0522230si20051006_033637.cif
_cod_data_source_block CdBiS2Cl_LW2-47a2-new
_cod_depositor_comments
;
The following automatic conversions were performed:

'_symmetry_cell_setting' value 'Orthorhombic' changed to
'orthorhombic' according to
/home/saulius/struct/CIF-dictionaries/cif_core.dic dictionary named
'cif_core.dic' version 2.4.1 from 2010-06-29.

Automatic conversion script
Id: cif_fix_values 1715 2011-07-08 13:25:40Z adriana 
;
_cod_original_sg_symbol_H-M Pnma
_cod_database_code 4001493

loop_
_symmetry_equiv_pos_as_xyz
'x, y, z'
'-x+1/2, -y, z+1/2'
'-x, y+1/2, -z'
'x+1/2, -y+1/2, -z+1/2'
'-x, -y, -z'
'x-1/2, y, -z-1/2'
'x, -y-1/2, z'
'-x-1/2, y-1/2, z-1/2'

loop_
_atom_site_label
_atom_site_type_symbol
_atom_site_fract_x
_atom_site_fract_y
_atom_site_fract_z
_atom_site_U_iso_or_equiv
_atom_site_adp_type
_atom_site_occupancy
_atom_site_symmetry_multiplicity
_atom_site_calc_flag
_atom_site_refinement_flags
Bi Bi 0.30465(3) 1.2500 0.02903(2) 0.0152(2) Uani 1 2 d S
Cd Cd 0.49516(7) 0.7500 0.26490(5) 0.0168(2) Uani 1 2 d S
S1 S 0.2517(2) 0.7500 0.16981(15) 0.0125(4) Uani 1 2 d S
S2 S 0.4490(2) 0.7500 -0.11284(15) 0.0117(4) Uani 1 2 d S
Cl Cl 0.4261(3) 0.2500 0.39439(16) 0.0186(5) Uani 1 2 d S

loop_
_atom_site_aniso_label
_atom_site_aniso_U_11
_atom_site_aniso_U_22
_atom_site_aniso_U_33
_atom_site_aniso_U_23
_atom_site_aniso_U_13
_atom_site_aniso_U_12
Bi 0.0125(3) 0.0159(3) 0.0171(3) 0.000 -0.00268(10) 0.000
Cd 0.0128(4) 0.0185(4) 0.0192(4) 0.000 -0.0040(2) 0.000
S1 0.0076(11) 0.0130(10) 0.0168(9) 0.000 0.0013(7) 0.000
S2 0.0087(10) 0.0124(10) 0.0141(9) 0.000 0.0012(7) 0.000
Cl 0.0198(11) 0.0185(11) 0.0177(9) 0.000 0.0038(7) 0.000

loop_
_atom_type_symbol
_atom_type_description
_atom_type_scat_dispersion_real
_atom_type_scat_dispersion_imag
_atom_type_scat_source
S S 0.1246 0.1234 'International Tables Vol C Tables 4.2.6.8 and 6.1.1.4'
Cl Cl 0.1484 0.1585 'International Tables Vol C Tables 4.2.6.8 and 6.1.1.4'
Cd Cd -0.8075 1.2024 'International Tables Vol C Tables 4.2.6.8 and 6.1.1.4'
Bi Bi -4.1077 10.2566 'International Tables Vol C Tables 4.2.6.8 and 6.1.1.4'

loop_
_geom_angle_atom_site_label_1
_geom_angle_atom_site_label_2
_geom_angle_atom_site_label_3
_geom_angle
_geom_angle_site_symmetry_1
_geom_angle_site_symmetry_3
S2 Bi S1 84.49(5) 5_675 1_565
S2 Bi S1 84.49(5) 5_675 .
S1 Bi S1 94.44(6) 1_565 .
S2 Bi S2 79.82(5) 5_675 1_565
S1 Bi S2 89.28(4) 1_565 1_565
S1 Bi S2 163.45(6) . 1_565
S2 Bi S2 79.82(5) 5_675 .
S1 Bi S2 163.45(6) 1_565 .
S1 Bi S2 89.28(4) . .
S2 Bi S2 82.83(5) 1_565 .
S1 Cd S1 171.32(4) 6_656 .
S1 Cd Cl 92.37(6) 6_656 1_565
S1 Cd Cl 93.37(6) . 1_565
S1 Cd Cl 92.37(6) 6_656 .
S1 Cd Cl 93.37(6) . .
Cl Cd Cl 97.10(7) 1_565 .
S1 Cd S2 92.04(5) 6_656 5_665
S1 Cd S2 81.86(5) . 5_665
Cl Cd S2 174.36(6) 1_565 5_665
Cl Cd S2 86.22(4) . 5_665
S1 Cd S2 92.04(5) 6_656 5_675
S1 Cd S2 81.86(5) . 5_675
Cl Cd S2 86.22(4) 1_565 5_675
Cl Cd S2 174.36(6) . 5_675
S2 Cd S2 90.13(6) 5_665 5_675
Cd S1 Cd 134.31(8) 6_556 .
Cd S1 Bi 112.61(6) 6_556 1_545
Cd S1 Bi 97.59(6) . 1_545
Cd S1 Bi 112.61(6) 6_556 .
Cd S1 Bi 97.59(6) . .
Bi S1 Bi 94.44(6) 1_545 .
Bi S2 Cd 95.98(6) 5_675 5_665
Bi S2 Cd 95.98(6) 5_675 5_675
Cd S2 Cd 90.13(6) 5_665 5_675
Bi S2 Bi 100.18(5) 5_675 .
Cd S2 Bi 163.54(8) 5_665 .
Cd S2 Bi 91.29(2) 5_675 .
Bi S2 Bi 100.18(5) 5_675 1_545
Cd S2 Bi 91.29(2) 5_665 1_545
Cd S2 Bi 163.54(8) 5_675 1_545
Bi S2 Bi 82.83(5) . 1_545
Cd Cl Cd 97.10(7) 1_545 .

loop_
_geom_bond_atom_site_label_1
_geom_bond_atom_site_label_2
_geom_bond_distance
_geom_bond_site_symmetry_2
Bi S2 2.575(2) 5_675
Bi S1 2.7045(13) 1_565
Bi S1 2.7045(13) .
Bi S2 3.0006(15) 1_565
Bi S2 3.0006(15) .
Cd S1 2.581(2) 6_656
Cd S1 2.611(2) .
Cd Cl 2.6483(14) 1_565
Cd Cl 2.6483(14) .
Cd S2 2.8041(14) 5_665
Cd S2 2.8041(14) 5_675
S1 Cd 2.581(2) 6_556
S1 Bi 2.7045(13) 1_545
S2 Bi 2.575(2) 5_675
S2 Cd 2.8041(14) 5_665
S2 Cd 2.8041(14) 5_675
S2 Bi 3.0006(15) 1_545
Cl Cd 2.6483(14) 1_545
